data_7713176
loop_
_publ_author_name
'Sahoo, Dipankar'
'Mazumdar, Rakesh'
'Pramanik, Subhadip'
'Banerjee, Sayantani'
'Patra, Ranjan'
'Rath, Sankar Prasad'

_publ_section_title
;
 Modulation of iron spin states in highly distorted iron(III)porphyrin:
 H-bonding interactions and implications for the hemoproteins
;
_journal_name_full 'Dalton Transactions'
_journal_paper_doi 10.1039/D3DT00846K
_journal_year 2023
_chemical_formula_moiety 'C47 H27 Br8 Fe N4 O, 1.5(C6 H6)'
_chemical_formula_sum 'C56 H36 Br8 Fe N4 O'
_chemical_formula_weight 1476.02
_space_group_crystal_system monoclinic
_space_group_IT_number 15
_space_group_name_Hall '-C 2yc'
_space_group_name_H-M_alt 'C 1 2/c 1'
_atom_sites_solution_hydrogens geom
_audit_creation_date 2023-05-02
_audit_creation_method
;
Olex2 1.5-dev
(compiled 2023.03.24 svn.rc9df729e for OlexSys, GUI svn.r6758)
;
_audit_update_record
;
2023-05-23 deposited with the CCDC.	2023-05-29 downloaded from the CCDC.
;
_cell_angle_alpha 90
_cell_angle_beta 99.864(3)
_cell_angle_gamma 90
_cell_formula_units_Z 8
_cell_length_a 19.930(2)
_cell_length_b 23.340(2)
_cell_length_c 22.690(2)
_cell_measurement_reflns_used 999
_cell_measurement_temperature 100(2)
_cell_measurement_theta_max 27.5
_cell_measurement_theta_min 2.5
_cell_volume 10398.6(17)
_computing_cell_refinement 'Bruker SAINT'
_computing_data_collection 'Bruker APEX'
_computing_data_reduction 'Bruker SAINT'
_computing_molecular_graphics 'Olex2 1.5-dev (Dolomanov et al., 2009)'
_computing_publication_material 'Olex2 1.5-dev (Dolomanov et al., 2009)'
_computing_structure_refinement 'SHELXL 2018/3 (Sheldrick, 2015)'
_computing_structure_solution 'SHELXS-97 (Sheldrick, 2008)'
_diffrn_ambient_temperature 100.15
_diffrn_measured_fraction_theta_full 0.998
_diffrn_measured_fraction_theta_max 0.998
_diffrn_measurement_device_type 'Bruker SMART APEX'
_diffrn_measurement_method \w
_diffrn_radiation_type MoK\a
_diffrn_radiation_wavelength 0.71073
_diffrn_reflns_av_R_equivalents 0.0842
_diffrn_reflns_av_unetI/netI 0.1068
_diffrn_reflns_Laue_measured_fraction_full 0.998
_diffrn_reflns_Laue_measured_fraction_max 0.998
_diffrn_reflns_limit_h_max 21
_diffrn_reflns_limit_h_min -23
_diffrn_reflns_limit_k_max 26
_diffrn_reflns_limit_k_min -27
_diffrn_reflns_limit_l_max 26
_diffrn_reflns_limit_l_min -26
_diffrn_reflns_number 26683
_diffrn_reflns_point_group_measured_fraction_full 0.998
_diffrn_reflns_point_group_measured_fraction_max 0.998
_diffrn_reflns_theta_full 25.000
_diffrn_reflns_theta_max 25.000
_diffrn_reflns_theta_min 1.531
_exptl_absorpt_coefficient_mu 6.483
_exptl_absorpt_correction_T_max 0.523
_exptl_absorpt_correction_T_min 0.420
_exptl_absorpt_correction_type multi-scan
_exptl_absorpt_process_details 'SADABS 2.05 (Sheldrick, 2002)'
_exptl_crystal_colour 'dark red'
_exptl_crystal_density_diffrn 1.886
_exptl_crystal_description block
_exptl_crystal_F_000 5712
_exptl_crystal_size_max 0.14
_exptl_crystal_size_mid 0.12
_exptl_crystal_size_min 0.1
_refine_diff_density_max 0.845
_refine_diff_density_min -0.612
_refine_diff_density_rms 0.143
_refine_ls_extinction_method none
_refine_ls_goodness_of_fit_ref 0.951
_refine_ls_hydrogen_treatment constr
_refine_ls_matrix_type full
_refine_ls_number_parameters 663
_refine_ls_number_reflns 9143
_refine_ls_number_restraints 70
_refine_ls_restrained_S_all 0.956
_refine_ls_R_factor_all 0.1038
_refine_ls_R_factor_gt 0.0471
_refine_ls_shift/su_max 0.001
_refine_ls_shift/su_mean 0.000
_refine_ls_structure_factor_coef Fsqd
_refine_ls_weighting_details 'w=1/[\s^2^(Fo^2^)+(0.0454P)^2^] where P=(Fo^2^+2Fc^2^)/3'
_refine_ls_weighting_scheme calc
_refine_ls_wR_factor_gt 0.0922
_refine_ls_wR_factor_ref 0.1126
_reflns_Friedel_coverage 0.000
_reflns_number_gt 5423
_reflns_number_total 9143
_reflns_threshold_expression 'I > 2\s(I)'
_cod_data_source_file d3dt00846k2.cif
_cod_data_source_block shelx
_cod_original_cell_volume 10398.3(18)
_cod_database_code 7713176
_shelx_shelxl_version_number 2018/3
_shelx_space_group_comment
;
The symmetry employed for this shelxl refinement is uniquely defined
by the following loop, which should always be used as a source of
symmetry information in preference to the above space-group names.
They are only intended as comments.
;
_shelx_estimated_absorpt_t_max 0.563
_shelx_estimated_absorpt_t_min 0.464
_olex2_refinement_description
;
1. Fixed Uiso
 At 1.2 times of:
  All C(H) groups
 At 1.5 times of:
  All C(H,H,H) groups
2. Restrained distances
 Fe1-O1 \\sim Fe1A-O1A
 with sigma of 0.02
 Fe1-N1 \\sim Fe1A-N1
 with sigma of 0.02
 Fe1-N2 \\sim Fe1A-N2
 with sigma of 0.02
 Fe1-N3 \\sim Fe1A-N3
 with sigma of 0.02
 Fe1-N4 \\sim Fe1A-N4
 with sigma of 0.02
 O1-C45 \\sim O1A-C45A
 with sigma of 0.02
 C45-C46 \\sim C45A-C46A
 with sigma of 0.02
 C45-C47 \\sim C45A-C47A
 with sigma of 0.02
 C1S-C2S \\sim C1T-C2T
 with sigma of 0.02
 C1S-C6S \\sim C1T-C6T
 with sigma of 0.02
 C2S-C3S \\sim C2T-C3T
 with sigma of 0.02
 C3S-C4S \\sim C3T-C4T
 with sigma of 0.02
 C4S-C5S \\sim C4T-C5T
 with sigma of 0.02
 C5S-C6S \\sim C5T-C6T
 with sigma of 0.02
 Fe1-C45 \\sim Fe1A-C45A
 with sigma of 0.04
 O1-N1 \\sim O1A-N1
 with sigma of 0.04
 O1-N2 \\sim O1A-N2
 with sigma of 0.04
 O1-N3 \\sim O1A-N3
 with sigma of 0.04
 O1-N4 \\sim O1A-N4
 with sigma of 0.04
 O1-C46 \\sim O1A-C46A
 with sigma of 0.04
 O1-C47 \\sim O1A-C47A
 with sigma of 0.04
 C46-C47 \\sim C46A-C47A
 with sigma of 0.04
 C1S-C3S \\sim C1T-C3T
 with sigma of 0.04
 C1S-C5S \\sim C1T-C5T
 with sigma of 0.04
 C2S-C4S \\sim C2T-C4T
 with sigma of 0.04
 C2S-C6S \\sim C2T-C6T
 with sigma of 0.04
 C3S-C5S \\sim C3T-C5T
 with sigma of 0.04
 C4S-C6S \\sim C4T-C6T
 with sigma of 0.04
3. Uiso/Uaniso restraints and constraints
Uanis(C47) \\sim Ueq: with sigma of 0.02 and sigma for terminal atoms of 0.04
4. Rigid body (RIGU) restrains
 C1S, C2S, C6S, C3S, C5S, C4S
 with sigma for 1-2 distances of 0.004 and sigma for 1-3 distances of 0.004
5. Others
 Sof(C6T)=Sof(H6T)=Sof(C1T)=Sof(H1T)=Sof(C2T)=Sof(H2T)=Sof(C3T)=Sof(H3T)=
 Sof(C4T)=Sof(H4T)=Sof(C5T)=Sof(H5T)=Sof(O1A)=Sof(C45A)=Sof(H45A)=Sof(C46A)=
 Sof(H46D)=Sof(H46E)=Sof(H46F)=Sof(C47A)=Sof(H47D)=Sof(H47E)=Sof(H47F)=
 Sof(Fe1A)=1-FVAR(1)
 Sof(Fe1)=Sof(O1)=Sof(C45)=Sof(H45)=Sof(C46)=Sof(H46A)=Sof(H46B)=Sof(H46C)=
 Sof(C47)=Sof(H47A)=Sof(H47B)=Sof(H47C)=Sof(C1S)=Sof(H1S)=Sof(C2S)=Sof(H2S)=
 Sof(C3S)=Sof(H3S)=Sof(C4S)=Sof(H4S)=Sof(C5S)=Sof(H5S)=Sof(C6S)=Sof(H6S)=FVAR(1)
 Fixed Uiso: C6T(0.05) C1T(0.05) C2T(0.05) C3T(0.05) C4T(0.05) C5T(0.05)
 O1A(0.05) C45A(0.05) C46A(0.05) C47A(0.05)
6.a Ternary CH refined with riding coordinates:
 C45(H45), C45A(H45A)
6.b Aromatic/amide H refined with riding coordinates:
 C22(H22), C23(H23), C24(H24), C25(H25), C26(H26), C27(H27), C28(H28),
 C29(H29), C30(H30), C31(H31), C34(H34), C35(H35), C36(H36), C37(H37), C38(H38),
  C40(H40), C41(H41), C42(H42), C43(H43), C44(H44), C1S(H1S), C2S(H2S),
 C3S(H3S), C4S(H4S), C5S(H5S), C6S(H6S), C7S(H7S), C8S(H8S), C9S(H9S), C6T(H6T),
  C1T(H1T), C2T(H2T), C3T(H3T), C4T(H4T), C5T(H5T)
6.c Fitted hexagon refined as free rotating group:
 C6T(C1T,C2T,C3T,C4T,C5T)
6.d Idealised Me refined as rotating group:
 C46(H46A,H46B,H46C), C47(H47A,H47B,H47C), C46A(H46D,H46E,H46F), C47A(H47D,
 H47E,H47F)
;
_olex2_submission_special_instructions 'No special instructions were received'

loop_
_space_group_symop_operation_xyz
'x, y, z'
'-x, y, -z+1/2'
'x+1/2, y+1/2, z'
'-x+1/2, y+1/2, -z+1/2'
'-x, -y, -z'
'x, -y, z-1/2'
'-x+1/2, -y+1/2, -z'
'x+1/2, -y+1/2, z-1/2'

loop_
_atom_site_label
_atom_site_type_symbol
_atom_site_fract_x
_atom_site_fract_y
_atom_site_fract_z
_atom_site_U_iso_or_equiv
_atom_site_adp_type
_atom_site_occupancy
_atom_site_site_symmetry_order
_atom_site_calc_flag
_atom_site_refinement_flags_posn
_atom_site_refinement_flags_adp
_atom_site_refinement_flags_occupancy
_atom_site_disorder_assembly
_atom_site_disorder_group
Fe1 Fe 0.26414(5) 0.04507(5) 0.57786(5) 0.0243(4) Uani 0.930(3) 1 d D . P A 1
Br1 Br 0.10582(4) -0.07333(3) 0.72374(3) 0.0349(2) Uani 1 1 d . . . . .
Br2 Br 0.01982(4) 0.04938(3) 0.67037(3) 0.0390(2) Uani 1 1 d . . . . .
Br3 Br 0.02867(4) 0.11905(4) 0.39554(3) 0.0373(2) Uani 1 1 d . . . . .
Br4 Br 0.17441(4) 0.16211(4) 0.34435(3) 0.0393(2) Uani 1 1 d . . . . .
Br5 Br 0.43973(4) 0.22476(3) 0.54408(3) 0.0384(2) Uani 1 1 d . . . . .
Br6 Br 0.53636(4) 0.11809(3) 0.62229(4) 0.0483(2) Uani 1 1 d . . . . .
Br7 Br 0.45584(4) -0.14463(3) 0.55252(4) 0.0385(2) Uani 1 1 d . . . . .
Br8 Br 0.30164(4) -0.20735(3) 0.56990(3) 0.0339(2) Uani 1 1 d . . . . .
O1 O 0.2781(3) 0.0862(2) 0.6451(2) 0.0346(14) Uani 0.930(3) 1 d D . P A 1
N1 N 0.1739(3) 0.0015(2) 0.5811(2) 0.0228(13) Uani 1 1 d D . . . .
N2 N 0.2058(3) 0.0966(2) 0.5139(2) 0.0253(14) Uani 1 1 d D . . . .
N3 N 0.3461(3) 0.0679(2) 0.5372(2) 0.0291(15) Uani 1 1 d D . . . .
N4 N 0.3111(3) -0.0332(2) 0.5920(2) 0.0244(14) Uani 1 1 d D . . . .
C1 C 0.1749(3) -0.0433(3) 0.6211(3) 0.0259(17) Uani 1 1 d . . . . .
C2 C 0.1214(4) -0.0340(3) 0.6556(3) 0.0277(17) Uani 1 1 d . . . . .
C3 C 0.0870(4) 0.0140(3) 0.6347(3) 0.0293(18) Uani 1 1 d . . . . .
C4 C 0.1170(3) 0.0353(3) 0.5846(3) 0.0256(17) Uani 1 1 d . . . . .
C5 C 0.0951(3) 0.0760(3) 0.5420(3) 0.0239(16) Uani 1 1 d . . . . .
C6 C 0.1355(3) 0.0959(3) 0.5008(3) 0.0240(16) Uani 1 1 d . . . . .
C7 C 0.1147(3) 0.1206(3) 0.4428(3) 0.0279(17) Uani 1 1 d . . . . .
C8 C 0.1722(4) 0.1379(3) 0.4236(3) 0.0281(18) Uani 1 1 d . . . . .
C9 C 0.2293(4) 0.1265(3) 0.4695(3) 0.0252(17) Uani 1 1 d . . . . .
C10 C 0.2959(4) 0.1475(3) 0.4753(3) 0.0271(17) Uani 1 1 d . . . . .
C11 C 0.3489(4) 0.1238(3) 0.5173(3) 0.0275(17) Uani 1 1 d . . . . .
C12 C 0.4139(4) 0.1481(3) 0.5432(3) 0.0268(17) Uani 1 1 d . . . . .
C13 C 0.4514(4) 0.1056(3) 0.5747(3) 0.0299(18) Uani 1 1 d . . . . .
C14 C 0.4099(4) 0.0544(3) 0.5689(3) 0.0251(17) Uani 1 1 d . . . . .
C15 C 0.4275(4) -0.0017(3) 0.5860(3) 0.0295(18) Uani 1 1 d . . . . .
C16 C 0.3772(4) -0.0452(3) 0.5852(3) 0.0264(17) Uani 1 1 d . . . . .
C17 C 0.3841(4) -0.1057(3) 0.5787(3) 0.0281(17) Uani 1 1 d . . . . .
C18 C 0.3241(3) -0.1308(3) 0.5856(3) 0.0255(17) Uani 1 1 d . . . . .
C19 C 0.2803(3) -0.0844(3) 0.5984(3) 0.0229(16) Uani 1 1 d . . . . .
C20 C 0.2187(4) -0.0895(3) 0.6219(3) 0.0268(17) Uani 1 1 d . . . . .
C21 C 0.0247(3) 0.1011(3) 0.5365(3) 0.0245(17) Uani 1 1 d . . . . .
C22 C -0.0335(4) 0.0666(3) 0.5295(3) 0.0308(18) Uani 1 1 d . . . . .
H22 H -0.029239 0.026093 0.528018 0.037 Uiso 1 1 calc R U . . .
C23 C -0.0970(4) 0.0913(3) 0.5246(3) 0.0315(18) Uani 1 1 d . . . . .
H23 H -0.136419 0.067668 0.517869 0.038 Uiso 1 1 calc R U . . .
C24 C -0.1043(4) 0.1494(3) 0.5294(3) 0.0341(19) Uani 1 1 d . . . . .
H24 H -0.148379 0.165794 0.526770 0.041 Uiso 1 1 calc R U . . .
C25 C -0.0471(4) 0.1843(3) 0.5381(3) 0.0343(19) Uani 1 1 d . . . . .
H25 H -0.051516 0.224493 0.542475 0.041 Uiso 1 1 calc R U . . .
C26 C 0.0169(4) 0.1595(3) 0.5404(3) 0.0282(18) Uani 1 1 d . . . . .
H26 H 0.055941 0.183477 0.544824 0.034 Uiso 1 1 calc R U . . .
C27 C 0.2745(4) 0.2447(3) 0.4283(3) 0.0312(18) Uani 1 1 d . . . . .
H27 H 0.237238 0.249096 0.448943 0.037 Uiso 1 1 calc R U . . .
C28 C 0.2892(4) 0.2884(3) 0.3912(3) 0.0345(19) Uani 1 1 d . . . . .
H28 H 0.262525 0.322368 0.386878 0.041 Uiso 1 1 calc R U . . .
C29 C 0.3427(4) 0.2822(3) 0.3605(3) 0.039(2) Uani 1 1 d . . . . .
H29 H 0.353077 0.312084 0.335067 0.046 Uiso 1 1 calc R U . . .
C30 C 0.3816(4) 0.2327(3) 0.3667(3) 0.0338(19) Uani 1 1 d . . . . .
H30 H 0.417959 0.227949 0.344901 0.041 Uiso 1 1 calc R U . . .
C31 C 0.3667(3) 0.1899(3) 0.4053(3) 0.0275(17) Uani 1 1 d . . . . .
H31 H 0.394253 0.156427 0.410660 0.033 Uiso 1 1 calc R U . . .
C32 C 0.3122(3) 0.1950(3) 0.4361(3) 0.0245(17) Uani 1 1 d . . . . .
C33 C 0.4998(4) -0.0197(3) 0.6096(3) 0.0297(18) Uani 1 1 d . . . . .
C34 C 0.5519(4) -0.0107(3) 0.5770(3) 0.0350(19) Uani 1 1 d . . . . .
H34 H 0.542744 0.008442 0.539513 0.042 Uiso 1 1 calc R U . . .
C35 C 0.6166(4) -0.0294(3) 0.5989(4) 0.042(2) Uani 1 1 d . . . . .
H35 H 0.651679 -0.024520 0.575805 0.050 Uiso 1 1 calc R U . . .
C36 C 0.6312(4) -0.0554(3) 0.6544(4) 0.041(2) Uani 1 1 d . . . . .
H36 H 0.676225 -0.067564 0.669833 0.049 Uiso 1 1 calc R U . . .
C37 C 0.5802(4) -0.0633(3) 0.6870(4) 0.043(2) Uani 1 1 d . . . . .
H37 H 0.589935 -0.080975 0.725198 0.051 Uiso 1 1 calc R U . . .
C38 C 0.5150(4) -0.0458(3) 0.6646(3) 0.0349(19) Uani 1 1 d . . . . .
H38 H 0.479889 -0.051912 0.687400 0.042 Uiso 1 1 calc R U . . .
C39 C 0.2040(4) -0.1446(3) 0.6499(3) 0.0263(17) Uani 1 1 d . . . . .
C40 C 0.2483(4) -0.1675(3) 0.6978(3) 0.0350(19) Uani 1 1 d . . . . .
H40 H 0.289108 -0.147600 0.713384 0.042 Uiso 1 1 calc R U . . .
C41 C 0.2343(4) -0.2183(3) 0.7231(3) 0.040(2) Uani 1 1 d . . . . .
H41 H 0.265802 -0.233852 0.755276 0.048 Uiso 1 1 calc R U . . .
C42 C 0.1742(4) -0.2472(3) 0.7020(4) 0.044(2) Uani 1 1 d . . . . .
H42 H 0.163767 -0.281889 0.720496 0.053 Uiso 1 1 calc R U . . .
C43 C 0.1293(4) -0.2253(3) 0.6537(4) 0.045(2) Uani 1 1 d . . . . .
H43 H 0.088638 -0.245249 0.637979 0.054 Uiso 1 1 calc R U . . .
C44 C 0.1447(4) -0.1739(3) 0.6290(3) 0.0310(18) Uani 1 1 d . . . . .
H44 H 0.113485 -0.158284 0.596664 0.037 Uiso 1 1 calc R U . . .
C45 C 0.3049(5) 0.0895(5) 0.7060(4) 0.057(3) Uani 0.930(3) 1 d D . P A 1
H45 H 0.283968 0.123637 0.722417 0.069 Uiso 0.930(3) 1 calc R U P A 1
C46 C 0.2850(8) 0.0393(5) 0.7368(5) 0.112(6) Uani 0.930(3) 1 d D . P A 1
H46A H 0.303384 0.004816 0.720717 0.168 Uiso 0.930(3) 1 calc R U P A 1
H46B H 0.235214 0.036807 0.730748 0.168 Uiso 0.930(3) 1 calc R U P A 1
H46C H 0.303025 0.042397 0.779656 0.168 Uiso 0.930(3) 1 calc R U P A 1
C47 C 0.3773(7) 0.0996(9) 0.7134(5) 0.180(9) Uani 0.930(3) 1 d D U P A 1
H47A H 0.397020 0.098501 0.756058 0.270 Uiso 0.930(3) 1 calc R U P A 1
H47B H 0.385652 0.137300 0.697033 0.270 Uiso 0.930(3) 1 calc R U P A 1
H47C H 0.398511 0.069914 0.692187 0.270 Uiso 0.930(3) 1 calc R U P A 1
C1S C 0.2563(5) -0.1318(4) 0.3908(5) 0.063(3) Uani 0.930(3) 1 d D . P A 1
H1S H 0.284665 -0.163852 0.402707 0.076 Uiso 0.930(3) 1 calc R U P A 1
C2S C 0.2056(5) -0.1352(5) 0.3412(5) 0.073(3) Uani 0.930(3) 1 d D . P A 1
H2S H 0.198223 -0.169699 0.318865 0.087 Uiso 0.930(3) 1 calc R U P A 1
C3S C 0.1662(5) -0.0879(5) 0.3247(4) 0.068(3) Uani 0.930(3) 1 d D . P A 1
H3S H 0.132391 -0.089879 0.289721 0.082 Uiso 0.930(3) 1 calc R U P A 1
C4S C 0.1734(5) -0.0380(5) 0.3564(4) 0.060(3) Uani 0.930(3) 1 d D . P A 1
H4S H 0.143732 -0.006600 0.344915 0.072 Uiso 0.930(3) 1 calc R U P A 1
C5S C 0.2247(5) -0.0338(4) 0.4056(4) 0.053(3) Uani 0.930(3) 1 d D . P A 1
H5S H 0.232128 0.001003 0.427461 0.064 Uiso 0.930(3) 1 calc R U P A 1
C6S C 0.2653(5) -0.0817(5) 0.4226(4) 0.058(3) Uani 0.930(3) 1 d D . P A 1
H6S H 0.299907 -0.079485 0.457001 0.070 Uiso 0.930(3) 1 calc R U P A 1
C7S C 0.5252(6) 0.2964(5) 0.2734(6) 0.115(6) Uani 1 1 d . . . . .
H7S H 0.542137 0.331853 0.290458 0.138 Uiso 1 1 calc R U . . .
C8S C 0.5518(6) 0.2486(7) 0.2963(5) 0.094(5) Uani 1 1 d . . . . .
H8S H 0.589381 0.248887 0.328317 0.113 Uiso 1 1 calc R U . . .
C9S C 0.5255(7) 0.2000(5) 0.2740(5) 0.108(7) Uani 1 1 d . . . . .
H9S H 0.542272 0.164696 0.291552 0.129 Uiso 1 1 calc R U . . .
C6T C 0.262(4) 0.074(4) 0.666(3) 0.050 Uiso 0.070(3) 1 d DG U P A 2
H6T H 0.226195 0.056105 0.639294 0.060 Uiso 0.070(3) 1 calc R U P A 2
C1T C 0.262(4) 0.072(4) 0.727(4) 0.050 Uiso 0.070(3) 1 d DG U P A 2
H1T H 0.226214 0.052437 0.742357 0.060 Uiso 0.070(3) 1 calc R U P A 2
C2T C 0.314(4) 0.098(3) 0.767(3) 0.050 Uiso 0.070(3) 1 d DG U P A 2
H2T H 0.314103 0.096103 0.808813 0.060 Uiso 0.070(3) 1 calc R U P A 2
C3T C 0.366(4) 0.126(3) 0.745(3) 0.050 Uiso 0.070(3) 1 d DG U P A 2
H3T H 0.401973 0.143437 0.772207 0.060 Uiso 0.070(3) 1 calc R U P A 2
C4T C 0.366(4) 0.128(4) 0.684(4) 0.050 Uiso 0.070(3) 1 d DG U P A 2
H4T H 0.401955 0.147106 0.669144 0.060 Uiso 0.070(3) 1 calc R U P A 2
C5T C 0.314(5) 0.102(4) 0.645(3) 0.050 Uiso 0.070(3) 1 d DG U P A 2
H5T H 0.314066 0.103440 0.602687 0.060 Uiso 0.070(3) 1 calc R U P A 2
O1A O 0.237(2) -0.0168(15) 0.4628(11) 0.050 Uiso 0.070(3) 1 d D U P A 2
C45A C 0.250(4) -0.049(3) 0.415(2) 0.050 Uiso 0.070(3) 1 d D U P A 2
H45A H 0.295593 -0.036165 0.406372 0.060 Uiso 0.070(3) 1 calc R U P A 2
C46A C 0.256(7) -0.110(3) 0.428(5) 0.050 Uiso 0.070(3) 1 d D U P A 2
H46D H 0.300918 -0.123248 0.422660 0.075 Uiso 0.070(3) 1 calc R U P A 2
H46E H 0.220558 -0.130519 0.401478 0.075 Uiso 0.070(3) 1 calc R U P A 2
H46F H 0.250358 -0.115781 0.469835 0.075 Uiso 0.070(3) 1 calc R U P A 2
C47A C 0.201(7) -0.034(5) 0.362(2) 0.050 Uiso 0.070(3) 1 d D U P A 2
H47D H 0.154975 -0.037935 0.371446 0.075 Uiso 0.070(3) 1 calc R U P A 2
H47E H 0.206448 -0.059997 0.329437 0.075 Uiso 0.070(3) 1 calc R U P A 2
H47F H 0.208537 0.005468 0.350645 0.075 Uiso 0.070(3) 1 calc R U P A 2
Fe1A Fe 0.2533(5) 0.0220(5) 0.5301(6) 0.030(5) Uani 0.070(3) 1 d D . P A 2

loop_
_atom_site_aniso_label
_atom_site_aniso_U_11
_atom_site_aniso_U_22
_atom_site_aniso_U_33
_atom_site_aniso_U_23
_atom_site_aniso_U_13
_atom_site_aniso_U_12
Fe1 0.0227(7) 0.0206(7) 0.0307(8) 0.0012(5) 0.0074(5) 0.0013(5)
Br1 0.0367(5) 0.0386(5) 0.0318(4) 0.0071(4) 0.0128(4) 0.0037(4)
Br2 0.0370(5) 0.0455(5) 0.0390(4) 0.0022(4) 0.0187(4) 0.0134(4)
Br3 0.0267(5) 0.0479(5) 0.0364(4) 0.0029(4) 0.0023(4) -0.0039(4)
Br4 0.0381(5) 0.0539(6) 0.0265(4) 0.0006(4) 0.0075(4) -0.0081(4)
Br5 0.0376(5) 0.0243(4) 0.0502(5) 0.0052(4) -0.0012(4) -0.0059(4)
Br6 0.0381(5) 0.0318(5) 0.0666(6) 0.0103(4) -0.0149(4) -0.0075(4)
Br7 0.0281(5) 0.0279(5) 0.0630(5) 0.0009(4) 0.0175(4) 0.0055(3)
Br8 0.0303(5) 0.0211(4) 0.0516(5) -0.0017(4) 0.0106(4) 0.0001(3)
O1 0.043(4) 0.028(3) 0.033(3) 0.000(3) 0.007(3) 0.000(3)
N1 0.019(3) 0.019(3) 0.032(3) 0.004(3) 0.010(3) 0.000(3)
N2 0.022(4) 0.027(4) 0.028(3) -0.002(3) 0.008(3) 0.003(3)
N3 0.029(4) 0.024(4) 0.035(3) 0.005(3) 0.008(3) 0.003(3)
N4 0.015(3) 0.017(3) 0.040(4) -0.004(3) 0.005(3) -0.006(3)
C1 0.018(4) 0.020(4) 0.039(4) 0.001(4) 0.004(3) -0.004(3)
C2 0.024(4) 0.029(5) 0.032(4) 0.004(3) 0.011(4) -0.002(3)
C3 0.028(5) 0.036(5) 0.024(4) -0.004(4) 0.005(3) 0.002(4)
C4 0.023(4) 0.021(4) 0.034(4) 0.001(3) 0.010(3) 0.001(3)
C5 0.020(4) 0.023(4) 0.029(4) -0.008(3) 0.004(3) -0.003(3)
C6 0.017(4) 0.019(4) 0.036(4) -0.005(3) 0.005(3) 0.001(3)
C7 0.019(4) 0.033(5) 0.034(4) 0.001(4) 0.010(3) 0.004(3)
C8 0.038(5) 0.024(4) 0.024(4) -0.005(3) 0.011(4) 0.000(4)
C9 0.028(5) 0.022(4) 0.026(4) -0.002(3) 0.007(4) 0.004(3)
C10 0.032(5) 0.021(4) 0.031(4) -0.001(3) 0.015(4) 0.007(3)
C11 0.030(5) 0.022(4) 0.034(4) 0.000(4) 0.014(4) 0.000(3)
C12 0.032(5) 0.014(4) 0.034(4) 0.009(3) 0.004(4) 0.001(3)
C13 0.021(4) 0.030(5) 0.037(4) -0.003(4) -0.001(4) -0.004(3)
C14 0.021(4) 0.023(4) 0.031(4) 0.001(3) 0.003(3) -0.006(3)
C15 0.022(4) 0.033(5) 0.035(4) 0.007(4) 0.010(4) 0.004(3)
C16 0.023(4) 0.026(4) 0.031(4) 0.002(3) 0.005(3) -0.001(3)
C17 0.022(4) 0.020(4) 0.042(4) 0.000(3) 0.004(4) 0.007(3)
C18 0.024(4) 0.020(4) 0.031(4) 0.007(3) 0.001(3) 0.005(3)
C19 0.021(4) 0.021(4) 0.026(4) 0.004(3) 0.004(3) 0.004(3)
C20 0.030(5) 0.025(4) 0.024(4) 0.004(3) 0.003(3) -0.001(3)
C21 0.026(4) 0.021(4) 0.026(4) 0.006(3) 0.005(3) 0.006(3)
C22 0.034(5) 0.029(5) 0.031(4) -0.005(4) 0.011(4) 0.002(4)
C23 0.023(5) 0.040(5) 0.034(4) -0.001(4) 0.012(4) 0.001(4)
C24 0.022(5) 0.044(5) 0.035(4) 0.000(4) 0.004(4) 0.018(4)
C25 0.030(5) 0.031(5) 0.044(5) -0.003(4) 0.012(4) 0.008(4)
C26 0.028(5) 0.027(5) 0.034(4) -0.003(3) 0.015(4) -0.001(3)
C27 0.032(5) 0.026(5) 0.034(4) 0.001(4) 0.002(4) 0.001(4)
C28 0.043(5) 0.016(4) 0.041(5) -0.004(4) -0.001(4) 0.003(4)
C29 0.061(6) 0.013(4) 0.041(5) 0.003(4) 0.006(4) -0.018(4)
C30 0.035(5) 0.034(5) 0.034(4) 0.003(4) 0.009(4) -0.010(4)
C31 0.018(4) 0.020(4) 0.045(4) -0.001(4) 0.007(4) -0.001(3)
C32 0.017(4) 0.018(4) 0.036(4) 0.005(3) -0.002(3) 0.002(3)
C33 0.024(5) 0.027(4) 0.037(4) 0.000(4) 0.002(4) -0.006(3)
C34 0.026(5) 0.034(5) 0.046(5) 0.005(4) 0.010(4) 0.002(4)
C35 0.017(5) 0.040(5) 0.068(6) -0.017(5) 0.009(4) -0.009(4)
C36 0.024(5) 0.038(5) 0.057(6) -0.003(4) -0.002(4) 0.005(4)
C37 0.031(5) 0.047(6) 0.049(5) 0.008(4) 0.001(4) 0.002(4)
C38 0.027(5) 0.033(5) 0.043(5) 0.009(4) 0.002(4) 0.001(4)
C39 0.025(4) 0.023(4) 0.029(4) 0.003(3) -0.002(3) 0.006(3)
C40 0.034(5) 0.030(5) 0.043(5) 0.010(4) 0.013(4) 0.000(4)
C41 0.040(5) 0.043(6) 0.038(5) 0.006(4) 0.006(4) 0.016(4)
C42 0.048(6) 0.030(5) 0.059(6) 0.023(4) 0.024(5) 0.004(4)
C43 0.036(5) 0.029(5) 0.071(6) 0.001(5) 0.014(5) -0.007(4)
C44 0.035(5) 0.025(5) 0.033(4) -0.003(4) 0.006(4) 0.001(4)
C45 0.064(8) 0.069(8) 0.036(6) -0.003(5) 0.001(5) 0.006(6)
C46 0.198(16) 0.095(11) 0.044(7) 0.027(7) 0.022(9) 0.055(11)
C47 0.072(11) 0.41(3) 0.051(8) -0.074(12) -0.005(7) -0.016(14)
C1S 0.048(7) 0.056(6) 0.092(7) 0.015(5) 0.028(5) 0.002(5)
C2S 0.059(7) 0.080(8) 0.087(7) -0.020(6) 0.032(5) -0.011(5)
C3S 0.034(6) 0.110(8) 0.059(6) -0.001(6) 0.003(5) -0.008(5)
C4S 0.026(6) 0.086(7) 0.073(7) 0.010(5) 0.019(4) -0.008(6)
C5S 0.037(6) 0.060(6) 0.066(6) -0.003(5) 0.018(4) -0.013(4)
C6S 0.048(7) 0.070(6) 0.057(6) 0.024(5) 0.008(5) -0.019(5)
C7S 0.069(11) 0.061(8) 0.201(18) -0.057(9) -0.022(10) -0.016(6)
C8S 0.046(8) 0.169(16) 0.061(7) -0.013(9) -0.008(6) 0.043(10)
C9S 0.17(2) 0.091(9) 0.094(12) 0.049(7) 0.101(13) 0.069(10)
Fe1A 0.029(10) 0.023(9) 0.042(12) 0.004(8) 0.022(8) 0.009(7)

loop_
_atom_type_symbol
_atom_type_description
_atom_type_scat_dispersion_real
_atom_type_scat_dispersion_imag
_atom_type_scat_source
C C 0.0033 0.0016 'International Tables Vol C Tables 4.2.6.8 and 6.1.1.4'
H H 0.0000 0.0000 'International Tables Vol C Tables 4.2.6.8 and 6.1.1.4'
Br Br -0.2901 2.4595 'International Tables Vol C Tables 4.2.6.8 and 6.1.1.4'
Fe Fe 0.3463 0.8444 'International Tables Vol C Tables 4.2.6.8 and 6.1.1.4'
N N 0.0061 0.0033 'International Tables Vol C Tables 4.2.6.8 and 6.1.1.4'
O O 0.0106 0.0060 'International Tables Vol C Tables 4.2.6.8 and 6.1.1.4'

loop_
_geom_angle_atom_site_label_1
_geom_angle_atom_site_label_2
_geom_angle_atom_site_label_3
_geom_angle
_geom_angle_site_symmetry_1
_geom_angle_site_symmetry_3
_geom_angle_publ_flag
O1 Fe1 N1 104.0(2) . . y
O1 Fe1 N2 105.8(2) . . y
O1 Fe1 N3 102.8(2) . . y
O1 Fe1 N4 110.3(2) . . y
N1 Fe1 N2 85.6(2) . . y
N1 Fe1 N3 153.1(2) . . y
N3 Fe1 N2 86.0(2) . . y
N4 Fe1 N1 86.2(2) . . y
N4 Fe1 N2 144.0(2) . . y
N4 Fe1 N3 85.8(2) . . y
C45 O1 Fe1 148.6(6) . . ?
C1 N1 Fe1 118.6(4) . . ?
C1 N1 C4 108.1(5) . . ?
C1 N1 Fe1A 125.9(5) . . ?
C4 N1 Fe1 116.3(4) . . ?
C4 N1 Fe1A 125.5(5) . . ?
C6 N2 Fe1 124.6(4) . . ?
C6 N2 Fe1A 117.6(5) . . ?
C9 N2 Fe1 125.9(5) . . ?
C9 N2 C6 108.0(6) . . ?
C9 N2 Fe1A 111.6(5) . . ?
C11 N3 Fe1 117.7(4) . . ?
C11 N3 C14 107.4(6) . . ?
C11 N3 Fe1A 122.3(5) . . ?
C14 N3 Fe1 115.6(4) . . ?
C14 N3 Fe1A 129.4(5) . . ?
C16 N4 Fe1 125.5(4) . . ?
C16 N4 Fe1A 118.3(5) . . ?
C19 N4 Fe1 126.5(4) . . ?
C19 N4 C16 106.9(5) . . ?
C19 N4 Fe1A 113.9(5) . . ?
N1 C1 C2 108.2(6) . . ?
C20 C1 N1 122.5(6) . . ?
C20 C1 C2 129.2(6) . . ?
C1 C2 Br1 128.2(5) . . ?
C3 C2 Br1 123.2(5) . . ?
C3 C2 C1 108.2(6) . . ?
C2 C3 Br2 124.8(5) . . ?
C2 C3 C4 107.6(6) . . ?
C4 C3 Br2 127.2(5) . . ?
N1 C4 C3 107.3(6) . . ?
C5 C4 N1 121.0(6) . . ?
C5 C4 C3 131.3(6) . . ?
C4 C5 C6 123.0(6) . . ?
C4 C5 C21 120.5(6) . . ?
C6 C5 C21 116.5(6) . . ?
N2 C6 C5 122.2(6) . . ?
N2 C6 C7 108.4(6) . . ?
C5 C6 C7 129.3(6) . . ?
C6 C7 Br3 127.9(5) . . ?
C8 C7 Br3 124.5(5) . . ?
C8 C7 C6 106.8(6) . . ?
C7 C8 Br4 123.6(6) . . ?
C7 C8 C9 108.7(6) . . ?
C9 C8 Br4 127.1(5) . . ?
N2 C9 C8 107.6(6) . . ?
N2 C9 C10 123.1(6) . . ?
C10 C9 C8 128.8(6) . . ?
C9 C10 C11 121.0(6) . . ?
C9 C10 C32 120.3(6) . . ?
C11 C10 C32 118.7(6) . . ?
N3 C11 C10 121.5(6) . . ?
N3 C11 C12 108.7(6) . . ?
C10 C11 C12 129.6(7) . . ?
C11 C12 Br5 127.5(5) . . ?
C13 C12 Br5 124.5(6) . . ?
C13 C12 C11 107.4(6) . . ?
C12 C13 Br6 123.3(6) . . ?
C12 C13 C14 107.4(6) . . ?
C14 C13 Br6 128.9(5) . . ?
N3 C14 C13 108.5(6) . . ?
N3 C14 C15 121.6(6) . . ?
C15 C14 C13 129.7(7) . . ?
C14 C15 C16 121.6(7) . . ?
C14 C15 C33 122.7(6) . . ?
C16 C15 C33 115.6(6) . . ?
N4 C16 C15 122.4(6) . . ?
N4 C16 C17 108.7(6) . . ?
C15 C16 C17 128.9(7) . . ?
C16 C17 Br7 127.1(5) . . ?
C18 C17 Br7 124.0(5) . . ?
C18 C17 C16 108.1(6) . . ?
C17 C18 Br8 125.2(5) . . ?
C17 C18 C19 105.8(6) . . ?
C19 C18 Br8 128.4(5) . . ?
N4 C19 C18 109.5(6) . . ?
N4 C19 C20 123.2(6) . . ?
C20 C19 C18 126.8(6) . . ?
C1 C20 C19 120.7(6) . . ?
C1 C20 C39 120.7(6) . . ?
C19 C20 C39 118.6(6) . . ?
C22 C21 C5 121.9(6) . . ?
C26 C21 C5 119.6(6) . . ?
C26 C21 C22 118.4(7) . . ?
C21 C22 H22 120.0 . . ?
C23 C22 C21 120.1(7) . . ?
C23 C22 H22 120.0 . . ?
C22 C23 H23 119.5 . . ?
C24 C23 C22 121.1(7) . . ?
C24 C23 H23 119.5 . . ?
C23 C24 H24 120.1 . . ?
C23 C24 C25 119.7(7) . . ?
C25 C24 H24 120.1 . . ?
C24 C25 H25 120.4 . . ?
C24 C25 C26 119.2(7) . . ?
C26 C25 H25 120.4 . . ?
C21 C26 C25 121.5(7) . . ?
C21 C26 H26 119.3 . . ?
C25 C26 H26 119.3 . . ?
C28 C27 H27 119.0 . . ?
C32 C27 H27 119.0 . . ?
C32 C27 C28 122.1(7) . . ?
C27 C28 H28 120.3 . . ?
C29 C28 C27 119.5(7) . . ?
C29 C28 H28 120.3 . . ?
C28 C29 H29 119.8 . . ?
C28 C29 C30 120.3(7) . . ?
C30 C29 H29 119.8 . . ?
C29 C30 H30 120.5 . . ?
C29 C30 C31 119.0(7) . . ?
C31 C30 H30 120.5 . . ?
C30 C31 H31 119.3 . . ?
C32 C31 C30 121.4(7) . . ?
C32 C31 H31 119.3 . . ?
C27 C32 C10 122.2(6) . . ?
C27 C32 C31 117.6(6) . . ?
C31 C32 C10 120.1(6) . . ?
C34 C33 C15 121.6(6) . . ?
C38 C33 C15 119.6(6) . . ?
C38 C33 C34 118.8(7) . . ?
C33 C34 H34 120.0 . . ?
C35 C34 C33 120.0(7) . . ?
C35 C34 H34 120.0 . . ?
C34 C35 H35 119.7 . . ?
C34 C35 C36 120.5(7) . . ?
C36 C35 H35 119.7 . . ?
C35 C36 H36 120.3 . . ?
C37 C36 C35 119.5(7) . . ?
C37 C36 H36 120.3 . . ?
C36 C37 H37 119.9 . . ?
C36 C37 C38 120.2(8) . . ?
C38 C37 H37 119.9 . . ?
C33 C38 C37 121.0(7) . . ?
C33 C38 H38 119.5 . . ?
C37 C38 H38 119.5 . . ?
C40 C39 C20 121.6(7) . . ?
C44 C39 C20 120.3(6) . . ?
C44 C39 C40 118.1(7) . . ?
C39 C40 H40 119.5 . . ?
C41 C40 C39 121.0(8) . . ?
C41 C40 H40 119.5 . . ?
C40 C41 H41 119.8 . . ?
C40 C41 C42 120.3(7) . . ?
C42 C41 H41 119.8 . . ?
C41 C42 H42 120.2 . . ?
C41 C42 C43 119.6(7) . . ?
C43 C42 H42 120.2 . . ?
C42 C43 H43 120.6 . . ?
C44 C43 C42 118.9(8) . . ?
C44 C43 H43 120.6 . . ?
C39 C44 C43 122.0(7) . . ?
C39 C44 H44 119.0 . . ?
C43 C44 H44 119.0 . . ?
O1 C45 H45 107.4 . . ?
O1 C45 C46 110.0(9) . . ?
O1 C45 C47 109.2(9) . . ?
C46 C45 H45 107.4 . . ?
C47 C45 H45 107.4 . . ?
C47 C45 C46 115.2(12) . . ?
C45 C46 H46A 109.5 . . ?
C45 C46 H46B 109.5 . . ?
C45 C46 H46C 109.5 . . ?
H46A C46 H46B 109.5 . . ?
H46A C46 H46C 109.5 . . ?
H46B C46 H46C 109.5 . . ?
C45 C47 H47A 109.5 . . ?
C45 C47 H47B 109.5 . . ?
C45 C47 H47C 109.5 . . ?
H47A C47 H47B 109.5 . . ?
H47A C47 H47C 109.5 . . ?
H47B C47 H47C 109.5 . . ?
C2S C1S H1S 120.3 . . ?
C6S C1S H1S 120.3 . . ?
C6S C1S C2S 119.4(10) . . ?
C1S C2S H2S 120.6 . . ?
C3S C2S C1S 118.8(10) . . ?
C3S C2S H2S 120.6 . . ?
C2S C3S H3S 118.7 . . ?
C4S C3S C2S 122.7(10) . . ?
C4S C3S H3S 118.7 . . ?
C3S C4S H4S 120.5 . . ?
C3S C4S C5S 118.9(10) . . ?
C5S C4S H4S 120.5 . . ?
C4S C5S H5S 120.6 . . ?
C4S C5S C6S 118.7(9) . . ?
C6S C5S H5S 120.6 . . ?
C1S C6S C5S 121.3(10) . . ?
C1S C6S H6S 119.3 . . ?
C5S C6S H6S 119.3 . . ?
C7S C7S H7S 119.4 2_655 . ?
C8S C7S C7S 121.1(8) . 2_655 ?
C8S C7S H7S 119.4 . . ?
C7S C8S H8S 120.7 . . ?
C7S C8S C9S 118.5(12) . . ?
C9S C8S H8S 120.7 . . ?
C8S C9S C9S 120.2(8) . 2_655 ?
C8S C9S H9S 119.9 . . ?
C9S C9S H9S 119.9 2_655 . ?
C1T C6T H6T 120.0 . . ?
C1T C6T C5T 120.0 . . ?
C5T C6T H6T 120.0 . . ?
C6T C1T H1T 120.0 . . ?
C2T C1T C6T 120.0 . . ?
C2T C1T H1T 120.0 . . ?
C1T C2T H2T 120.0 . . ?
C1T C2T C3T 120.0 . . ?
C3T C2T H2T 120.0 . . ?
C2T C3T H3T 120.0 . . ?
C4T C3T C2T 120.0 . . ?
C4T C3T H3T 120.0 . . ?
C3T C4T H4T 120.0 . . ?
C5T C4T C3T 120.0 . . ?
C5T C4T H4T 120.0 . . ?
C6T C5T H5T 120.0 . . ?
C4T C5T C6T 120.0 . . ?
C4T C5T H5T 120.0 . . ?
C45A O1A Fe1A 159(4) . . ?
O1A C45A H45A 106.6 . . ?
O1A C45A C46A 112(3) . . ?
O1A C45A C47A 109(3) . . ?
C46A C45A H45A 106.6 . . ?
C47A C45A H45A 106.6 . . ?
C47A C45A C46A 115(4) . . ?
C45A C46A H46D 109.5 . . ?
C45A C46A H46E 109.5 . . ?
C45A C46A H46F 109.5 . . ?
H46D C46A H46E 109.5 . . ?
H46D C46A H46F 109.5 . . ?
H46E C46A H46F 109.5 . . ?
C45A C47A H47D 109.5 . . ?
C45A C47A H47E 109.5 . . ?
C45A C47A H47F 109.5 . . ?
H47D C47A H47E 109.5 . . ?
H47D C47A H47F 109.5 . . ?
H47E C47A H47F 109.5 . . ?
N2 Fe1A N1 85.6(4) . . y
N2 Fe1A N3 87.3(5) . . y
N2 Fe1A N4 148.4(8) . . y
N3 Fe1A N1 141.1(7) . . y
N4 Fe1A N1 82.8(4) . . y
N4 Fe1A N3 83.6(5) . . y
O1A Fe1A N1 108.0(14) . . y
O1A Fe1A N2 106.3(14) . . y
O1A Fe1A N3 110.7(14) . . y
O1A Fe1A N4 105.2(14) . . y

loop_
_geom_bond_atom_site_label_1
_geom_bond_atom_site_label_2
_geom_bond_distance
_geom_bond_site_symmetry_2
_geom_bond_publ_flag
Fe1 O1 1.784(5) . y
Fe1 N1 2.078(5) . y
Fe1 N2 2.080(6) . y
Fe1 N3 2.079(6) . y
Fe1 N4 2.053(6) . y
Br1 C2 1.870(7) . ?
Br2 C3 1.871(7) . ?
Br3 C7 1.861(7) . ?
Br4 C8 1.892(7) . ?
Br5 C12 1.860(7) . ?
Br6 C13 1.868(7) . ?
Br7 C17 1.875(7) . ?
Br8 C18 1.862(7) . ?
O1 C45 1.397(9) . ?
N1 C1 1.383(8) . ?
N1 C4 1.394(8) . ?
N1 Fe1A 2.169(12) . y
N2 C6 1.382(8) . ?
N2 C9 1.373(8) . ?
N2 Fe1A 1.986(12) . y
N3 C11 1.385(8) . ?
N3 C14 1.386(8) . ?
N3 Fe1A 2.120(12) . y
N4 C16 1.382(8) . ?
N4 C19 1.362(8) . ?
N4 Fe1A 2.099(12) . y
C1 C2 1.442(9) . ?
C1 C20 1.385(9) . ?
C2 C3 1.356(9) . ?
C3 C4 1.459(9) . ?
C4 C5 1.373(9) . ?
C5 C6 1.413(9) . ?
C5 C21 1.504(9) . ?
C6 C7 1.432(9) . ?
C7 C8 1.356(9) . ?
C8 C9 1.429(9) . ?
C9 C10 1.401(10) . ?
C10 C11 1.409(9) . ?
C10 C32 1.492(9) . ?
C11 C12 1.443(10) . ?
C12 C13 1.368(9) . ?
C13 C14 1.447(9) . ?
C14 C15 1.393(9) . ?
C15 C16 1.424(9) . ?
C15 C33 1.509(10) . ?
C16 C17 1.428(9) . ?
C17 C18 1.364(9) . ?
C18 C19 1.451(9) . ?
C19 C20 1.425(9) . ?
C20 C39 1.484(9) . ?
C21 C22 1.399(9) . ?
C21 C26 1.377(9) . ?
C22 H22 0.9500 . ?
C22 C23 1.379(9) . ?
C23 H23 0.9500 . ?
C23 C24 1.371(10) . ?
C24 H24 0.9500 . ?
C24 C25 1.386(10) . ?
C25 H25 0.9500 . ?
C25 C26 1.392(9) . ?
C26 H26 0.9500 . ?
C27 H27 0.9500 . ?
C27 C28 1.386(9) . ?
C27 C32 1.375(9) . ?
C28 H28 0.9500 . ?
C28 C29 1.377(10) . ?
C29 H29 0.9500 . ?
C29 C30 1.386(10) . ?
C30 H30 0.9500 . ?
C30 C31 1.394(9) . ?
C31 H31 0.9500 . ?
C31 C32 1.394(9) . ?
C33 C34 1.392(9) . ?
C33 C38 1.374(9) . ?
C34 H34 0.9500 . ?
C34 C35 1.371(10) . ?
C35 H35 0.9500 . ?
C35 C36 1.383(10) . ?
C36 H36 0.9500 . ?
C36 C37 1.366(10) . ?
C37 H37 0.9500 . ?
C37 C38 1.374(10) . ?
C38 H38 0.9500 . ?
C39 C40 1.386(9) . ?
C39 C44 1.377(9) . ?
C40 H40 0.9500 . ?
C40 C41 1.367(10) . ?
C41 H41 0.9500 . ?
C41 C42 1.387(10) . ?
C42 H42 0.9500 . ?
C42 C43 1.388(11) . ?
C43 H43 0.9500 . ?
C43 C44 1.381(10) . ?
C44 H44 0.9500 . ?
C45 H45 1.0000 . ?
C45 C46 1.453(14) . ?
C45 C47 1.444(16) . ?
C46 H46A 0.9800 . ?
C46 H46B 0.9800 . ?
C46 H46C 0.9800 . ?
C47 H47A 0.9800 . ?
C47 H47B 0.9800 . ?
C47 H47C 0.9800 . ?
C1S H1S 0.9500 . ?
C1S C2S 1.379(12) . ?
C1S C6S 1.370(12) . ?
C2S H2S 0.9500 . ?
C2S C3S 1.370(12) . ?
C3S H3S 0.9500 . ?
C3S C4S 1.364(12) . ?
C4S H4S 0.9500 . ?
C4S C5S 1.381(11) . ?
C5S H5S 0.9500 . ?
C5S C6S 1.394(11) . ?
C6S H6S 0.9500 . ?
C7S C7S 1.33(2) 2_655 ?
C7S H7S 0.9500 . ?
C7S C8S 1.305(15) . ?
C8S H8S 0.9500 . ?
C8S C9S 1.314(16) . ?
C9S C9S 1.36(3) 2_655 ?
C9S H9S 0.9500 . ?
C6T H6T 0.9500 . ?
C6T C1T 1.3900 . ?
C6T C5T 1.3900 . ?
C1T H1T 0.9500 . ?
C1T C2T 1.3900 . ?
C2T H2T 0.9500 . ?
C2T C3T 1.3900 . ?
C3T H3T 0.9500 . ?
C3T C4T 1.3900 . ?
C4T H4T 0.9500 . ?
C4T C5T 1.3900 . ?
C5T H5T 0.9500 . ?
O1A C45A 1.38(2) . ?
O1A Fe1A 1.757(17) . y
C45A H45A 1.0000 . ?
C45A C46A 1.45(2) . ?
C45A C47A 1.44(3) . ?
C46A H46D 0.9800 . ?
C46A H46E 0.9800 . ?
C46A H46F 0.9800 . ?
C47A H47D 0.9800 . ?
C47A H47E 0.9800 . ?
C47A H47F 0.9800 . ?
